data_7160959
loop_
_publ_author_name
'Suresh, Anisha'
'Shingole, Mahendra'
'Kaliappan, Krishna P.'

_publ_section_title
;
 Total synthesis of (<i>ent</i>)-linderolide E and
 (<i>ent</i>)-15-hydroxy- and 15-acetoxyisogermafurenolides, and
 structural revision of (<i>ent</i>)-linderolide E.
;
_journal_issue 8
_journal_name_full 'Organic &amp; biomolecular chemistry'
_journal_page_first 1678
_journal_page_last 1682
_journal_paper_doi 10.1039/d6ob00001k
_journal_volume 24
_journal_year 2026
_chemical_absolute_configuration unk
_chemical_formula_moiety '2(C22 H23 Br O4)'
_chemical_formula_sum 'C44 H46 Br2 O8'
_chemical_formula_weight 862.63
_space_group_crystal_system monoclinic
_space_group_IT_number 4
_space_group_name_Hall 'P 2yb'
_space_group_name_H-M_alt 'P 1 21 1'
_atom_sites_solution_hydrogens geom
_atom_sites_solution_primary dual
_audit_creation_date 2025-11-21
_audit_creation_method
;
Olex2 1.5-ac6-016
(compiled 2024.01.13 svn.r2f8d729c for Rigaku Oxford Diffraction, GUI svn.r6897)
;
_audit_update_record
;
2025-11-21 deposited with the CCDC.	2026-01-29 downloaded from the CCDC.
;
_cell_angle_alpha 90
_cell_angle_beta 95.884(3)
_cell_angle_gamma 90
_cell_formula_units_Z 2
_cell_length_a 7.2933(3)
_cell_length_b 14.1291(5)
_cell_length_c 19.7449(6)
_cell_measurement_reflns_used 4276
_cell_measurement_temperature 150.00(10)
_cell_measurement_theta_max 20.4620
_cell_measurement_theta_min 1.7720
_cell_volume 2023.95(13)
_computing_cell_refinement 'CrysAlisPro 1.171.43.105a (Rigaku OD, 2024)'
_computing_data_collection 'PROGRAM:BIS V6.2.16/2021-10-22 && APEX4 2021.4-0                                '
_computing_data_reduction 'CrysAlisPro 1.171.43.105a (Rigaku OD, 2024)'
_computing_molecular_graphics 'Olex2 1.5-ac6-016 (Dolomanov et al., 2009)'
_computing_publication_material 'Olex2 1.5-ac6-016 (Dolomanov et al., 2009)'
_computing_structure_refinement 'SHELXL 2018/3 (Sheldrick, 2015)'
_computing_structure_solution 'SHELXT 2018/2 (Sheldrick, 2018)'
_diffrn_ambient_environment N~2~
_diffrn_ambient_temperature 150.00(10)
_diffrn_detector 'CCD plate'
_diffrn_measured_fraction_theta_full 1.000
_diffrn_measured_fraction_theta_max 1.000
_diffrn_measurement_details
;
List of Runs (angles in degrees, time in seconds):

  # Type    Start    End  Width  t~exp~   \w     \q     \k     \f   Frames
#--------------------------------------------------------------------------
  1  \w   -127.56  18.44   2.00    3.00    --  -22.85 -59.25  20.08   73
  2  \w   -127.56  18.44   2.00    3.00    --  -22.85 -59.25-135.92   73
  3  \w   -127.56  18.44   2.00    3.00    --  -22.85 -59.25 122.08   73
  4  \w   -127.56  18.44   2.00    3.00    --  -22.85 -59.25 -33.92   73
  5  \w   -127.56  18.44   2.00    3.00    --  -22.85 -59.25 173.08   73
  6  \w   -115.56  18.44   2.00    3.00    --  -22.85 -59.25 -84.92   67
;
_diffrn_measurement_device 'abstract diffractometer'
_diffrn_measurement_device_type 'Saxi-CrysAlisPro-abstract goniometer imported SAXI images'
_diffrn_measurement_method '\w scans'
_diffrn_orient_matrix_type 'CrysAlisPro convention (1999,Acta A55,543-557)'
_diffrn_orient_matrix_UB_11 -0.0312391000
_diffrn_orient_matrix_UB_12 0.0128275000
_diffrn_orient_matrix_UB_13 0.0315970000
_diffrn_orient_matrix_UB_21 0.0132873000
_diffrn_orient_matrix_UB_22 0.0484396000
_diffrn_orient_matrix_UB_23 -0.0074831000
_diffrn_orient_matrix_UB_31 -0.0917241000
_diffrn_orient_matrix_UB_32 0.0026798000
_diffrn_orient_matrix_UB_33 -0.0158142000
_diffrn_radiation_monochromator graphite
_diffrn_radiation_probe x-ray
_diffrn_radiation_type 'Mo K\a'
_diffrn_radiation_wavelength 0.71073
_diffrn_reflns_av_R_equivalents 0.1045
_diffrn_reflns_av_unetI/netI 0.0887
_diffrn_reflns_Laue_measured_fraction_full 1.000
_diffrn_reflns_Laue_measured_fraction_max 1.000
_diffrn_reflns_limit_h_max 8
_diffrn_reflns_limit_h_min -7
_diffrn_reflns_limit_k_max 16
_diffrn_reflns_limit_k_min -16
_diffrn_reflns_limit_l_max 23
_diffrn_reflns_limit_l_min -23
_diffrn_reflns_number 30518
_diffrn_reflns_point_group_measured_fraction_full 1.000
_diffrn_reflns_point_group_measured_fraction_max 1.000
_diffrn_reflns_theta_full 24.997
_diffrn_reflns_theta_max 24.997
_diffrn_reflns_theta_min 1.775
_diffrn_source 'fine-focus sealed X-ray tube'
_diffrn_source_type 'Enhance (Mo) X-ray Source'
_exptl_absorpt_coefficient_mu 2.055
_exptl_absorpt_correction_T_max 1.00000
_exptl_absorpt_correction_T_min 0.25615
_exptl_absorpt_correction_type multi-scan
_exptl_absorpt_process_details
;
CrysAlisPro 1.171.43.105a (Rigaku Oxford Diffraction, 2024)
Empirical absorption correction using spherical harmonics,
implemented in SCALE3 ABSPACK scaling algorithm.
;
_exptl_crystal_colour colourless
_exptl_crystal_colour_primary colourless
_exptl_crystal_density_diffrn 1.415
_exptl_crystal_description block
_exptl_crystal_F_000 888
_exptl_crystal_size_max 0.2
_exptl_crystal_size_mid 0.12
_exptl_crystal_size_min 0.085
_refine_diff_density_max 0.594
_refine_diff_density_min -0.449
_refine_diff_density_rms 0.058
_refine_ls_abs_structure_details
;
 Flack x determined using 1428 quotients [(I+)-(I-)]/[(I+)+(I-)]
 (Parsons, Flack and Wagner, Acta Cryst. B69 (2013) 249-259).
;
_refine_ls_abs_structure_Flack -0.008(8)
_refine_ls_extinction_method none
_refine_ls_goodness_of_fit_ref 1.031
_refine_ls_hydrogen_treatment constr
_refine_ls_matrix_type full
_refine_ls_number_parameters 491
_refine_ls_number_reflns 7130
_refine_ls_number_restraints 7
_refine_ls_restrained_S_all 1.444
_refine_ls_R_factor_all 0.1083
_refine_ls_R_factor_gt 0.0591
_refine_ls_shift/su_max 0.000
_refine_ls_shift/su_mean 0.000
_refine_ls_structure_factor_coef Fsqd
_refine_ls_weighting_details 'w=1/[\s^2^(Fo^2^)+(0.0567P)^2^+0.0640P] where P=(Fo^2^+2Fc^2^)/3'
_refine_ls_weighting_scheme calc
_refine_ls_wR_factor_gt 0.1237
_refine_ls_wR_factor_ref 0.1516
_reflns_Friedel_coverage 0.915
_reflns_Friedel_fraction_full 1.000
_reflns_Friedel_fraction_max 1.000
_reflns_number_gt 4400
_reflns_number_total 7130
_reflns_threshold_expression 'I > 2\s(I)'
_cod_data_source_file d6ob00001k2.cif
_cod_data_source_block kpk_227_as_115_autored
_cod_depositor_comments 'Adding full bibliography for 7160958--7160961.cif.'
_cod_database_code 7160959
_shelx_shelxl_version_number 2018/3
_shelx_space_group_comment
;
The symmetry employed for this shelxl refinement is uniquely defined
by the following loop, which should always be used as a source of
symmetry information in preference to the above space-group names.
They are only intended as comments.
;
_shelx_estimated_absorpt_t_max 0.845
_shelx_estimated_absorpt_t_min 0.684
_olex2_refinement_description
;
1. Fixed Uiso
 At 1.2 times of:
  All C(H) groups, All C(H,H) groups
 At 1.5 times of:
  All C(H,H,H) groups
2. Uiso/Uaniso restraints and constraints
Uanis(Br02) \\sim Ueq: with sigma of 0.001 and sigma for terminal atoms of 0.001
3.a Ternary CH refined with riding coordinates:
 C00E(H00G), C00L(H00L), C00N(H00N), C00Z(H00Z)
3.b Secondary CH2 refined with riding coordinates:
 C00F(H00H,H00I), C00S(H00P,H00Q), C00X(H00C,H00D), C00Y(H00E,H00F), C013(H01O,
 H01P), C01E(H01I,H01J)
3.c Aromatic/amide H refined with riding coordinates:
 C00J(H00J), C00U(H00U), C015(H015), C016(H016), C019(H019), C01A(H01D),
 C01C(H01E), C01F(H01K), C01G(H01T), C01H(H01L)
3.d X=CH2 refined with riding coordinates:
 C00Q(H00A,H00B), C00T(H00R,H00S), C012(H01M,H01N), C1(H1A,H1B)
3.e Idealised Me refined as rotating group:
 C00P(H00K,H00M,H00O), C017(H01A,H01B,H01C), C018(H01Q,H01R,H01S), C01D(H01F,
 H01G,H01H)
;
_olex2_submission_special_instructions 'No special instructions were received'
_oxdiff_exptl_absorpt_empirical_details
;
Empirical correction (ABSPACK) includes:
- Absorption correction using spherical harmonics
- Frame scaling
;
_oxdiff_exptl_absorpt_empirical_full_max 2.482
_oxdiff_exptl_absorpt_empirical_full_min 0.478

loop_
_space_group_symop_operation_xyz
'x, y, z'
'-x, y+1/2, -z'

loop_
_atom_site_label
_atom_site_type_symbol
_atom_site_fract_x
_atom_site_fract_y
_atom_site_fract_z
_atom_site_U_iso_or_equiv
_atom_site_adp_type
_atom_site_occupancy
_atom_site_site_symmetry_order
_atom_site_calc_flag
_atom_site_refinement_flags_posn
_atom_site_refinement_flags_adp
_atom_site_refinement_flags_occupancy
_atom_site_disorder_assembly
_atom_site_disorder_group
Br01 Br 1.43510(19) 0.10907(9) 0.69955(6) 0.0886(4) Uani 1 1 d . . . . .
Br02 Br 0.7587(3) 1.00278(11) 0.49228(7) 0.1123(6) Uani 1 1 d . U . . .
O003 O -0.2167(9) 0.4459(4) 0.0867(3) 0.0484(15) Uani 1 1 d . . . . .
O004 O 0.2901(8) 0.0995(5) 0.1547(3) 0.0571(16) Uani 1 1 d . . . . .
O005 O 0.2142(9) 0.8784(5) 0.2065(3) 0.0586(18) Uani 1 1 d . . . . .
O006 O 0.8642(10) 0.3061(6) 0.4451(3) 0.070(2) Uani 1 1 d . . . . .
O007 O 0.0001(10) 0.3343(4) 0.0919(3) 0.0622(19) Uani 1 1 d . . . . .
O008 O 0.4656(10) -0.0033(5) 0.1046(3) 0.0686(19) Uani 1 1 d . . . . .
C009 C 0.0623(11) 0.4930(6) 0.0515(4) 0.040(2) Uani 1 1 d . . . . .
C00A C -0.0440(12) 0.4142(6) 0.0779(4) 0.041(2) Uani 1 1 d . . . . .
C00B C -0.2853(11) 0.7150(6) 0.0893(4) 0.0388(19) Uani 1 1 d . . . . .
C00C C -0.0496(12) 0.5671(6) 0.0423(4) 0.039(2) Uani 1 1 d . . . . .
O00D O 0.6442(11) 0.2682(7) 0.5124(4) 0.084(2) Uani 1 1 d . . . . .
C00E C -0.0856(11) 0.7397(6) 0.0717(4) 0.040(2) Uani 1 1 d . . . . .
H00G H -0.097730 0.801047 0.046279 0.048 Uiso 1 1 calc R U . . .
C00F C -0.2944(10) 0.6108(6) 0.1142(4) 0.0402(18) Uani 1 1 d . . . . .
H00H H -0.212833 0.603197 0.157121 0.048 Uiso 1 1 calc R U . . .
H00I H -0.421900 0.595876 0.123647 0.048 Uiso 1 1 calc R U . . .
O00G O -0.0104(12) 0.9359(8) 0.2650(4) 0.103(3) Uani 1 1 d . . . . .
C00H C 0.5165(12) 0.2144(6) 0.1811(4) 0.044(2) Uani 1 1 d . . . . .
C00I C 0.4509(14) 0.0693(7) 0.1346(5) 0.052(2) Uani 1 1 d . . . . .
C00J C -0.4157(13) 0.7281(7) 0.0237(5) 0.055(3) Uani 1 1 d . . . . .
H00J H -0.390293 0.688806 -0.013260 0.066 Uiso 1 1 calc R U . . .
C00K C 0.5958(12) 0.1406(6) 0.1542(4) 0.043(2) Uani 1 1 d . . . . .
C00L C 0.3159(13) 0.1935(6) 0.1841(4) 0.048(2) Uani 1 1 d . . . . .
H00L H 0.238975 0.240444 0.155958 0.058 Uiso 1 1 calc R U . . .
C00M C 0.0517(11) 0.7586(6) 0.1333(4) 0.039(2) Uani 1 1 d . . . . .
C00N C -0.2358(11) 0.5426(5) 0.0617(4) 0.039(2) Uani 1 1 d . . . . .
H00N H -0.327170 0.544403 0.020352 0.047 Uiso 1 1 calc R U . . .
C00O C 0.3220(14) 0.2960(8) 0.2898(4) 0.059(3) Uani 1 1 d . . . . .
C00P C -0.3451(13) 0.7801(7) 0.1453(4) 0.050(2) Uani 1 1 d . . . . .
H00K H -0.261874 0.771396 0.187002 0.075 Uiso 1 1 calc R U . . .
H00M H -0.471298 0.764243 0.154134 0.075 Uiso 1 1 calc R U . . .
H00O H -0.340405 0.846108 0.130378 0.075 Uiso 1 1 calc R U . . .
C00Q C 0.7301(14) 0.1898(8) 0.3361(5) 0.062(3) Uani 1 1 d . . . . .
H00A H 0.822655 0.169157 0.370258 0.074 Uiso 1 1 calc R U . . .
H00B H 0.685945 0.148196 0.300300 0.074 Uiso 1 1 calc R U . . .
C00R C 0.9595(15) 0.2348(7) 0.5500(4) 0.057(3) Uani 1 1 d . . . . .
C00S C -0.0134(12) 0.6677(6) 0.0215(4) 0.043(2) Uani 1 1 d . . . . .
H00P H -0.074638 0.679320 -0.024819 0.051 Uiso 1 1 calc R U . . .
H00Q H 0.120795 0.676930 0.020277 0.051 Uiso 1 1 calc R U . . .
C00T C 0.1405(11) 0.6920(7) 0.1717(4) 0.047(2) Uani 1 1 d . . . . .
H00R H 0.227328 0.709512 0.208703 0.056 Uiso 1 1 calc R U . . .
H00S H 0.116944 0.627021 0.161916 0.056 Uiso 1 1 calc R U . . .
C00U C 0.4834(15) 0.9162(8) 0.3091(5) 0.065(3) Uani 1 1 d . . . . .
H00U H 0.515639 0.890723 0.267431 0.078 Uiso 1 1 calc R U . . .
C00V C 0.3003(15) 0.9341(7) 0.3171(5) 0.057(3) Uani 1 1 d . . . . .
C00W C 1.2418(17) 0.1604(7) 0.6396(4) 0.060(3) Uani 1 1 d . . . . .
C00X C 0.2717(13) 0.1981(7) 0.2583(4) 0.055(2) Uani 1 1 d . . . . .
H00C H 0.341667 0.148336 0.285066 0.066 Uiso 1 1 calc R U . . .
H00D H 0.138666 0.186002 0.260226 0.066 Uiso 1 1 calc R U . . .
C00Y C 0.5869(14) 0.3063(6) 0.2104(4) 0.050(2) Uani 1 1 d . . . . .
H00E H 0.537337 0.358724 0.180678 0.060 Uiso 1 1 calc R U . . .
H00F H 0.722967 0.307566 0.211927 0.060 Uiso 1 1 calc R U . . .
C00Z C 0.5299(13) 0.3218(7) 0.2840(4) 0.048(2) Uani 1 1 d . . . . .
H00Z H 0.540005 0.391432 0.292472 0.057 Uiso 1 1 calc R U . . .
C010 C 0.1490(17) 0.9167(8) 0.2613(6) 0.066(3) Uani 1 1 d . . . . .
C011 C 0.6632(14) 0.2759(7) 0.3383(4) 0.052(2) Uani 1 1 d . . . . .
C012 C -0.5520(13) 0.7835(7) 0.0113(5) 0.055(2) Uani 1 1 d . . . . .
H01M H -0.585873 0.825063 0.045788 0.067 Uiso 1 1 calc R U . . .
H01N H -0.620065 0.783475 -0.032327 0.067 Uiso 1 1 calc R U . . .
C013 C 0.0848(13) 0.8622(7) 0.1470(5) 0.055(2) Uani 1 1 d . . . . .
H01O H 0.133072 0.891557 0.106845 0.066 Uiso 1 1 calc R U . . .
H01P H -0.033710 0.893241 0.153583 0.066 Uiso 1 1 calc R U . . .
C014 C 0.8050(17) 0.2704(8) 0.5032(5) 0.064(3) Uani 1 1 d . . . . .
C015 C 0.6213(17) 0.9352(8) 0.3618(6) 0.073(3) Uani 1 1 d . . . . .
H015 H 0.746513 0.920606 0.357088 0.088 Uiso 1 1 calc R U . . .
C016 C 0.2002(17) 0.3707(9) 0.2522(6) 0.087(4) Uani 1 1 d . . . . .
H016 H 0.191150 0.362628 0.204205 0.104 Uiso 1 1 calc R U . . .
C017 C 0.7960(13) 0.1241(8) 0.1443(5) 0.068(3) Uani 1 1 d . . . . .
H01A H 0.863433 0.184072 0.149761 0.102 Uiso 1 1 calc R U . . .
H01B H 0.805060 0.099084 0.098453 0.102 Uiso 1 1 calc R U . . .
H01C H 0.849197 0.078526 0.178161 0.102 Uiso 1 1 calc R U . . .
C018 C 0.2616(13) 0.4815(7) 0.0424(5) 0.061(3) Uani 1 1 d . . . . .
H01Q H 0.330004 0.465664 0.086306 0.092 Uiso 1 1 calc R U . . .
H01R H 0.309277 0.540727 0.025304 0.092 Uiso 1 1 calc R U . . .
H01S H 0.276381 0.430518 0.009787 0.092 Uiso 1 1 calc R U . . .
C019 C 0.2560(17) 0.9750(8) 0.3773(5) 0.074(3) Uani 1 1 d . . . . .
H019 H 0.130796 0.988787 0.382627 0.089 Uiso 1 1 calc R U . . .
C01A C 1.1395(15) 0.2310(9) 0.5327(5) 0.074(3) Uani 1 1 d . . . . .
H01D H 1.166416 0.253382 0.489403 0.089 Uiso 1 1 calc R U . . .
C01B C 0.572(2) 0.9750(8) 0.4200(5) 0.074(3) Uani 1 1 d . . . . .
C01C C 1.2796(15) 0.1948(9) 0.5779(5) 0.073(3) Uani 1 1 d . . . . .
H01E H 1.402551 0.193982 0.565961 0.088 Uiso 1 1 calc R U . . .
C01D C 0.2802(16) 0.2917(9) 0.3640(5) 0.076(3) Uani 1 1 d . . . . .
H01F H 0.148830 0.278595 0.365757 0.114 Uiso 1 1 calc R U . . .
H01G H 0.311473 0.352460 0.386204 0.114 Uiso 1 1 calc R U . . .
H01H H 0.353498 0.241269 0.387668 0.114 Uiso 1 1 calc R U . . .
C01E C 0.7284(15) 0.3453(8) 0.3941(5) 0.070(3) Uani 1 1 d . . . . .
H01I H 0.781905 0.401292 0.373347 0.084 Uiso 1 1 calc R U . . .
H01J H 0.620732 0.366932 0.416698 0.084 Uiso 1 1 calc R U . . .
C01F C 1.0682(19) 0.1647(10) 0.6582(5) 0.084(4) Uani 1 1 d . . . . .
H01K H 1.043357 0.142548 0.701736 0.101 Uiso 1 1 calc R U . . .
C01G C 0.391(2) 0.9963(9) 0.4299(5) 0.088(4) Uani 1 1 d . . . . .
H01T H 0.360971 1.024279 0.471000 0.105 Uiso 1 1 calc R U . . .
C01H C 0.9255(15) 0.2019(9) 0.6131(5) 0.075(3) Uani 1 1 d . . . . .
H01L H 0.803846 0.204367 0.626256 0.090 Uiso 1 1 calc R U . . .
C1 C 0.113(2) 0.4375(11) 0.2688(9) 0.138(7) Uani 1 1 d . . . . .
H1A H 0.111146 0.452569 0.315582 0.166 Uiso 1 1 calc R U . . .
H1B H 0.044920 0.475056 0.235012 0.166 Uiso 1 1 calc R U . . .

loop_
_atom_site_aniso_label
_atom_site_aniso_U_11
_atom_site_aniso_U_22
_atom_site_aniso_U_33
_atom_site_aniso_U_23
_atom_site_aniso_U_13
_atom_site_aniso_U_12
Br01 0.1102(10) 0.0839(9) 0.0659(7) 0.0098(7) -0.0191(6) 0.0069(8)
Br02 0.1509(11) 0.1015(9) 0.0740(8) 0.0032(7) -0.0391(7) -0.0350(8)
O003 0.059(4) 0.028(3) 0.057(4) 0.001(3) 0.003(3) -0.007(3)
O004 0.052(4) 0.054(4) 0.064(4) -0.012(3) -0.003(3) 0.001(4)
O005 0.055(4) 0.060(4) 0.059(4) -0.019(4) -0.006(3) -0.010(3)
O006 0.065(5) 0.096(6) 0.045(4) 0.007(4) -0.012(3) -0.008(4)
O007 0.084(5) 0.032(4) 0.067(4) -0.003(3) -0.008(4) 0.004(3)
O008 0.094(5) 0.042(4) 0.072(4) -0.015(4) 0.019(4) -0.005(4)
C009 0.041(5) 0.038(5) 0.041(5) -0.005(4) 0.001(4) 0.010(4)
C00A 0.045(5) 0.032(5) 0.043(5) -0.008(4) -0.011(4) 0.000(5)
C00B 0.040(5) 0.029(4) 0.047(5) 0.003(4) 0.001(4) 0.002(4)
C00C 0.045(5) 0.036(5) 0.035(4) -0.002(4) 0.001(4) -0.001(4)
O00D 0.063(5) 0.118(7) 0.074(5) 0.008(5) 0.016(4) 0.006(5)
C00E 0.048(5) 0.032(5) 0.039(5) 0.000(4) -0.004(4) 0.003(4)
C00F 0.032(4) 0.040(5) 0.049(5) 0.000(4) 0.004(3) -0.003(4)
O00G 0.073(6) 0.156(10) 0.081(6) -0.007(6) 0.014(4) 0.018(6)
C00H 0.048(5) 0.046(6) 0.036(4) 0.005(4) -0.001(4) -0.009(4)
C00I 0.069(7) 0.040(6) 0.044(5) 0.002(4) -0.004(5) 0.003(5)
C00J 0.053(6) 0.043(6) 0.065(6) -0.001(5) -0.005(5) 0.006(5)
C00K 0.049(6) 0.042(5) 0.037(5) 0.005(4) 0.003(4) 0.007(4)
C00L 0.056(6) 0.041(5) 0.046(5) -0.008(4) -0.003(4) 0.005(4)
C00M 0.037(5) 0.039(5) 0.042(5) 0.002(4) 0.007(4) -0.001(4)
C00N 0.042(5) 0.028(5) 0.047(5) 0.003(4) 0.000(4) -0.001(4)
C00O 0.067(7) 0.068(7) 0.043(5) -0.008(5) -0.001(5) 0.017(6)
C00P 0.052(6) 0.048(6) 0.051(5) -0.007(4) 0.009(4) 0.007(5)
C00Q 0.070(7) 0.061(7) 0.050(6) 0.005(5) -0.016(5) -0.002(6)
C00R 0.072(7) 0.061(7) 0.038(5) -0.009(5) 0.011(5) -0.005(6)
C00S 0.044(5) 0.039(5) 0.045(5) -0.001(4) 0.003(4) 0.003(4)
C00T 0.039(5) 0.046(5) 0.053(5) -0.005(4) -0.007(4) -0.003(4)
C00U 0.064(7) 0.064(7) 0.065(7) -0.010(6) -0.003(5) -0.003(6)
C00V 0.070(7) 0.041(6) 0.059(6) -0.011(5) 0.005(5) -0.013(5)
C00W 0.089(8) 0.059(7) 0.030(5) 0.003(5) -0.002(5) -0.005(6)
C00X 0.049(6) 0.061(7) 0.054(6) -0.005(5) 0.003(4) -0.004(5)
C00Y 0.064(6) 0.045(5) 0.040(5) 0.004(4) -0.005(4) -0.005(5)
C00Z 0.058(6) 0.038(5) 0.045(5) -0.004(4) -0.006(4) 0.001(5)
C010 0.071(8) 0.058(7) 0.069(7) 0.007(6) 0.003(6) -0.008(6)
C011 0.058(6) 0.056(6) 0.040(5) -0.004(5) -0.001(4) -0.009(5)
C012 0.043(6) 0.058(6) 0.064(6) 0.000(5) -0.004(5) 0.001(5)
C013 0.057(6) 0.047(6) 0.058(6) -0.004(5) -0.005(5) -0.006(5)
C014 0.072(8) 0.077(8) 0.043(6) 0.001(5) 0.010(5) -0.015(6)
C015 0.081(8) 0.073(8) 0.064(7) 0.001(6) -0.002(6) -0.018(6)
C016 0.097(9) 0.094(9) 0.062(7) -0.037(7) -0.031(6) 0.057(8)
C017 0.070(7) 0.063(7) 0.073(7) 0.000(6) 0.020(5) 0.013(6)
C018 0.056(6) 0.046(6) 0.080(7) -0.014(5) -0.003(5) 0.008(5)
C019 0.079(8) 0.080(9) 0.064(7) -0.015(6) 0.016(6) 0.007(7)
C01A 0.065(7) 0.112(10) 0.043(5) 0.022(6) -0.005(5) -0.017(7)
C01B 0.117(10) 0.050(7) 0.050(7) 0.000(5) -0.017(7) -0.017(7)
C01C 0.065(7) 0.105(10) 0.051(6) 0.011(6) 0.009(5) -0.010(7)
C01D 0.065(7) 0.101(10) 0.062(7) -0.010(7) 0.003(6) 0.014(7)
C01E 0.070(7) 0.078(8) 0.058(6) -0.001(6) -0.013(5) -0.004(6)
C01F 0.102(10) 0.107(10) 0.044(6) 0.019(6) 0.012(7) -0.014(8)
C01G 0.155(13) 0.059(7) 0.048(6) -0.005(6) 0.006(8) -0.013(9)
C01H 0.063(7) 0.105(10) 0.058(6) 0.001(7) 0.011(6) -0.014(7)
C1 0.174(17) 0.095(12) 0.140(14) -0.012(11) -0.014(12) 0.058(12)

loop_
_atom_type_symbol
_atom_type_description
_atom_type_scat_dispersion_real
_atom_type_scat_dispersion_imag
_atom_type_scat_source
C C 0.0033 0.0016 'International Tables Vol C Tables 4.2.6.8 and 6.1.1.4'
H H 0.0000 0.0000 'International Tables Vol C Tables 4.2.6.8 and 6.1.1.4'
Br Br -0.2901 2.4595 'International Tables Vol C Tables 4.2.6.8 and 6.1.1.4'
O O 0.0106 0.0060 'International Tables Vol C Tables 4.2.6.8 and 6.1.1.4'

loop_
_geom_angle_atom_site_label_1
_geom_angle_atom_site_label_2
_geom_angle_atom_site_label_3
_geom_angle
_geom_angle_site_symmetry_1
_geom_angle_site_symmetry_3
_geom_angle_publ_flag
C00A O003 C00N 108.9(6) . . ?
C00I O004 C00L 109.0(7) . . ?
C010 O005 C013 117.6(8) . . ?
C014 O006 C01E 118.3(8) . . ?
C00A C009 C018 120.8(8) . . ?
C00C C009 C00A 107.7(7) . . ?
C00C C009 C018 131.4(8) . . ?
O003 C00A C009 108.7(7) . . ?
O007 C00A O003 120.7(8) . . ?
O007 C00A C009 130.6(9) . . ?
C00F C00B C00E 110.5(6) . . ?
C00J C00B C00E 107.1(7) . . ?
C00J C00B C00F 109.8(7) . . ?
C00P C00B C00E 111.4(7) . . ?
C00P C00B C00F 108.4(7) . . ?
C00P C00B C00J 109.7(7) . . ?
C009 C00C C00N 110.2(7) . . ?
C009 C00C C00S 131.1(8) . . ?
C00N C00C C00S 118.5(7) . . ?
C00B C00E H00G 105.5 . . ?
C00M C00E C00B 114.3(7) . . ?
C00M C00E H00G 105.5 . . ?
C00M C00E C00S 112.8(7) . . ?
C00S C00E C00B 112.3(7) . . ?
C00S C00E H00G 105.5 . . ?
C00B C00F H00H 109.4 . . ?
C00B C00F H00I 109.4 . . ?
H00H C00F H00I 108.0 . . ?
C00N C00F C00B 111.3(7) . . ?
C00N C00F H00H 109.4 . . ?
C00N C00F H00I 109.4 . . ?
C00K C00H C00L 109.1(8) . . ?
C00K C00H C00Y 133.8(9) . . ?
C00Y C00H C00L 117.0(8) . . ?
O004 C00I C00K 109.1(8) . . ?
O008 C00I O004 122.9(9) . . ?
O008 C00I C00K 128.0(10) . . ?
C00B C00J H00J 115.1 . . ?
C012 C00J C00B 129.8(10) . . ?
C012 C00J H00J 115.1 . . ?
C00H C00K C00I 108.0(8) . . ?
C00H C00K C017 129.7(9) . . ?
C00I C00K C017 122.3(8) . . ?
O004 C00L C00H 104.5(7) . . ?
O004 C00L H00L 110.0 . . ?
O004 C00L C00X 112.9(7) . . ?
C00H C00L H00L 110.0 . . ?
C00H C00L C00X 109.3(7) . . ?
C00X C00L H00L 110.0 . . ?
C00T C00M C00E 125.0(8) . . ?
C00T C00M C013 121.7(7) . . ?
C013 C00M C00E 113.3(7) . . ?
O003 C00N C00C 104.3(7) . . ?
O003 C00N C00F 113.0(7) . . ?
O003 C00N H00N 109.4 . . ?
C00C C00N C00F 111.1(7) . . ?
C00C C00N H00N 109.4 . . ?
C00F C00N H00N 109.4 . . ?
C00X C00O C00Z 111.6(8) . . ?
C016 C00O C00X 108.7(8) . . ?
C016 C00O C00Z 108.8(10) . . ?
C016 C00O C01D 109.4(9) . . ?
C01D C00O C00X 106.7(9) . . ?
C01D C00O C00Z 111.6(8) . . ?
C00B C00P H00K 109.5 . . ?
C00B C00P H00M 109.5 . . ?
C00B C00P H00O 109.5 . . ?
H00K C00P H00M 109.5 . . ?
H00K C00P H00O 109.5 . . ?
H00M C00P H00O 109.5 . . ?
H00A C00Q H00B 120.0 . . ?
C011 C00Q H00A 120.0 . . ?
C011 C00Q H00B 120.0 . . ?
C01A C00R C014 122.7(9) . . ?
C01H C00R C014 119.1(10) . . ?
C01H C00R C01A 118.2(10) . . ?
C00C C00S C00E 111.4(7) . . ?
C00C C00S H00P 109.3 . . ?
C00C C00S H00Q 109.3 . . ?
C00E C00S H00P 109.3 . . ?
C00E C00S H00Q 109.3 . . ?
H00P C00S H00Q 108.0 . . ?
C00M C00T H00R 120.0 . . ?
C00M C00T H00S 120.0 . . ?
H00R C00T H00S 120.0 . . ?
C00V C00U H00U 119.7 . . ?
C00V C00U C015 120.7(11) . . ?
C015 C00U H00U 119.7 . . ?
C00U C00V C010 122.2(10) . . ?
C00U C00V C019 119.0(10) . . ?
C019 C00V C010 118.7(10) . . ?
C01C C00W Br01 119.3(9) . . ?
C01F C00W Br01 120.4(8) . . ?
C01F C00W C01C 120.3(10) . . ?
C00L C00X C00O 111.0(8) . . ?
C00L C00X H00C 109.4 . . ?
C00L C00X H00D 109.4 . . ?
C00O C00X H00C 109.4 . . ?
C00O C00X H00D 109.4 . . ?
H00C C00X H00D 108.0 . . ?
C00H C00Y H00E 109.3 . . ?
C00H C00Y H00F 109.3 . . ?
C00H C00Y C00Z 111.5(7) . . ?
H00E C00Y H00F 108.0 . . ?
C00Z C00Y H00E 109.3 . . ?
C00Z C00Y H00F 109.3 . . ?
C00O C00Z H00Z 105.7 . . ?
C00Y C00Z C00O 112.7(7) . . ?
C00Y C00Z H00Z 105.7 . . ?
C011 C00Z C00O 113.7(8) . . ?
C011 C00Z C00Y 112.6(8) . . ?
C011 C00Z H00Z 105.7 . . ?
O005 C010 C00V 111.4(10) . . ?
O00G C010 O005 124.5(11) . . ?
O00G C010 C00V 124.0(11) . . ?
C00Q C011 C00Z 125.8(8) . . ?
C00Q C011 C01E 122.3(9) . . ?
C01E C011 C00Z 111.7(9) . . ?
C00J C012 H01M 120.0 . . ?
C00J C012 H01N 120.0 . . ?
H01M C012 H01N 120.0 . . ?
O005 C013 C00M 112.2(7) . . ?
O005 C013 H01O 109.2 . . ?
O005 C013 H01P 109.2 . . ?
C00M C013 H01O 109.2 . . ?
C00M C013 H01P 109.2 . . ?
H01O C013 H01P 107.9 . . ?
O006 C014 C00R 111.5(10) . . ?
O00D C014 O006 122.2(10) . . ?
O00D C014 C00R 126.3(10) . . ?
C00U C015 H015 120.8 . . ?
C01B C015 C00U 118.4(12) . . ?
C01B C015 H015 120.8 . . ?
C00O C016 H016 112.4 . . ?
C1 C016 C00O 135.2(13) . . ?
C1 C016 H016 112.4 . . ?
C00K C017 H01A 109.5 . . ?
C00K C017 H01B 109.5 . . ?
C00K C017 H01C 109.5 . . ?
H01A C017 H01B 109.5 . . ?
H01A C017 H01C 109.5 . . ?
H01B C017 H01C 109.5 . . ?
C009 C018 H01Q 109.5 . . ?
C009 C018 H01R 109.5 . . ?
C009 C018 H01S 109.5 . . ?
H01Q C018 H01R 109.5 . . ?
H01Q C018 H01S 109.5 . . ?
H01R C018 H01S 109.5 . . ?
C00V C019 H019 119.4 . . ?
C00V C019 C01G 121.3(12) . . ?
C01G C019 H019 119.4 . . ?
C00R C01A H01D 119.7 . . ?
C01C C01A C00R 120.6(10) . . ?
C01C C01A H01D 119.7 . . ?
C015 C01B Br02 119.1(11) . . ?
C015 C01B C01G 123.1(11) . . ?
C01G C01B Br02 117.8(9) . . ?
C00W C01C C01A 120.2(11) . . ?
C00W C01C H01E 119.9 . . ?
C01A C01C H01E 119.9 . . ?
C00O C01D H01F 109.5 . . ?
C00O C01D H01G 109.5 . . ?
C00O C01D H01H 109.5 . . ?
H01F C01D H01G 109.5 . . ?
H01F C01D H01H 109.5 . . ?
H01G C01D H01H 109.5 . . ?
O006 C01E C011 113.5(9) . . ?
O006 C01E H01I 108.9 . . ?
O006 C01E H01J 108.9 . . ?
C011 C01E H01I 108.9 . . ?
C011 C01E H01J 108.9 . . ?
H01I C01E H01J 107.7 . . ?
C00W C01F H01K 120.0 . . ?
C00W C01F C01H 120.0(10) . . ?
C01H C01F H01K 120.0 . . ?
C019 C01G H01T 121.3 . . ?
C01B C01G C019 117.5(11) . . ?
C01B C01G H01T 121.3 . . ?
C00R C01H C01F 120.7(10) . . ?
C00R C01H H01L 119.6 . . ?
C01F C01H H01L 119.6 . . ?
C016 C1 H1A 120.0 . . ?
C016 C1 H1B 120.0 . . ?
H1A C1 H1B 120.0 . . ?

loop_
_geom_bond_atom_site_label_1
_geom_bond_atom_site_label_2
_geom_bond_distance
_geom_bond_site_symmetry_2
_geom_bond_publ_flag
Br01 C00W 1.890(10) . ?
Br02 C01B 1.910(11) . ?
O003 C00A 1.365(10) . ?
O003 C00N 1.454(9) . ?
O004 C00I 1.345(11) . ?
O004 C00L 1.454(10) . ?
O005 C010 1.339(13) . ?
O005 C013 1.448(10) . ?
O006 C014 1.364(11) . ?
O006 C01E 1.448(11) . ?
O007 C00A 1.198(10) . ?
O008 C00I 1.196(11) . ?
C009 C00A 1.482(12) . ?
C009 C00C 1.328(11) . ?
C009 C018 1.492(12) . ?
C00B C00E 1.572(12) . ?
C00B C00F 1.556(12) . ?
C00B C00J 1.538(12) . ?
C00B C00P 1.535(11) . ?
C00C C00N 1.489(12) . ?
C00C C00S 1.511(11) . ?
O00D C014 1.206(12) . ?
C00E H00G 1.0000 . ?
C00E C00M 1.518(11) . ?
C00E C00S 1.549(11) . ?
C00F H00H 0.9900 . ?
C00F H00I 0.9900 . ?
C00F C00N 1.508(11) . ?
O00G C010 1.204(13) . ?
C00H C00K 1.329(12) . ?
C00H C00L 1.499(12) . ?
C00H C00Y 1.492(12) . ?
C00I C00K 1.482(13) . ?
C00J H00J 0.9500 . ?
C00J C012 1.269(12) . ?
C00K C017 1.511(12) . ?
C00L H00L 1.0000 . ?
C00L C00X 1.533(12) . ?
C00M C00T 1.333(11) . ?
C00M C013 1.504(12) . ?
C00N H00N 1.0000 . ?
C00O C00X 1.546(14) . ?
C00O C00Z 1.574(14) . ?
C00O C016 1.523(15) . ?
C00O C01D 1.528(14) . ?
C00P H00K 0.9800 . ?
C00P H00M 0.9800 . ?
C00P H00O 0.9800 . ?
C00Q H00A 0.9500 . ?
C00Q H00B 0.9500 . ?
C00Q C011 1.313(14) . ?
C00R C014 1.470(15) . ?
C00R C01A 1.391(14) . ?
C00R C01H 1.377(13) . ?
C00S H00P 0.9900 . ?
C00S H00Q 0.9900 . ?
C00T H00R 0.9500 . ?
C00T H00S 0.9500 . ?
C00U H00U 0.9500 . ?
C00U C00V 1.384(15) . ?
C00U C015 1.396(14) . ?
C00V C010 1.498(14) . ?
C00V C019 1.389(13) . ?
C00W C01C 1.367(13) . ?
C00W C01F 1.355(15) . ?
C00X H00C 0.9900 . ?
C00X H00D 0.9900 . ?
C00Y H00E 0.9900 . ?
C00Y H00F 0.9900 . ?
C00Y C00Z 1.566(12) . ?
C00Z H00Z 1.0000 . ?
C00Z C011 1.518(13) . ?
C011 C01E 1.514(14) . ?
C012 H01M 0.9500 . ?
C012 H01N 0.9500 . ?
C013 H01O 0.9900 . ?
C013 H01P 0.9900 . ?
C015 H015 0.9500 . ?
C015 C01B 1.361(15) . ?
C016 H016 0.9500 . ?
C016 C1 1.203(17) . ?
C017 H01A 0.9800 . ?
C017 H01B 0.9800 . ?
C017 H01C 0.9800 . ?
C018 H01Q 0.9800 . ?
C018 H01R 0.9800 . ?
C018 H01S 0.9800 . ?
C019 H019 0.9500 . ?
C019 C01G 1.389(15) . ?
C01A H01D 0.9500 . ?
C01A C01C 1.384(14) . ?
C01B C01G 1.384(17) . ?
C01C H01E 0.9500 . ?
C01D H01F 0.9800 . ?
C01D H01G 0.9800 . ?
C01D H01H 0.9800 . ?
C01E H01I 0.9900 . ?
C01E H01J 0.9900 . ?
C01F H01K 0.9500 . ?
C01F C01H 1.400(15) . ?
C01G H01T 0.9500 . ?
C01H H01L 0.9500 . ?
C1 H1A 0.9500 . ?
C1 H1B 0.9500 . ?

loop_
_geom_torsion_atom_site_label_1
_geom_torsion_atom_site_label_2
_geom_torsion_atom_site_label_3
_geom_torsion_atom_site_label_4
_geom_torsion
_geom_torsion_site_symmetry_1
_geom_torsion_site_symmetry_2
_geom_torsion_site_symmetry_3
_geom_torsion_site_symmetry_4
_geom_torsion_publ_flag
Br01 C00W C01C C01A 178.7(9) . . . . ?
Br01 C00W C01F C01H -179.3(9) . . . . ?
Br02 C01B C01G C019 -179.4(8) . . . . ?
O004 C00I C00K C00H -4.3(9) . . . . ?
O004 C00I C00K C017 174.6(8) . . . . ?
O004 C00L C00X C00O 173.6(8) . . . . ?
O008 C00I C00K C00H 174.3(9) . . . . ?
O008 C00I C00K C017 -6.8(14) . . . . ?
C009 C00C C00N O003 2.6(9) . . . . ?
C009 C00C C00N C00F 124.7(8) . . . . ?
C009 C00C C00S C00E -128.2(9) . . . . ?
C00A O003 C00N C00C -4.4(8) . . . . ?
C00A O003 C00N C00F -125.1(7) . . . . ?
C00A C009 C00C C00N -0.1(9) . . . . ?
C00A C009 C00C C00S 174.8(8) . . . . ?
C00B C00E C00M C00T 81.4(11) . . . . ?
C00B C00E C00M C013 -100.3(9) . . . . ?
C00B C00E C00S C00C -45.9(9) . . . . ?
C00B C00F C00N O003 171.7(7) . . . . ?
C00B C00F C00N C00C 54.9(8) . . . . ?
C00C C009 C00A O003 -2.8(9) . . . . ?
C00C C009 C00A O007 178.2(9) . . . . ?
C00E C00B C00F C00N -57.3(8) . . . . ?
C00E C00B C00J C012 -119.2(11) . . . . ?
C00E C00M C013 O005 179.2(7) . . . . ?
C00F C00B C00E C00M -77.4(9) . . . . ?
C00F C00B C00E C00S 52.7(9) . . . . ?
C00F C00B C00J C012 120.8(11) . . . . ?
C00H C00L C00X C00O 57.7(10) . . . . ?
C00H C00Y C00Z C00O -44.8(10) . . . . ?
C00H C00Y C00Z C011 85.4(10) . . . . ?
C00I O004 C00L C00H -1.9(9) . . . . ?
C00I O004 C00L C00X -120.6(8) . . . . ?
C00J C00B C00E C00M 163.1(7) . . . . ?
C00J C00B C00E C00S -66.8(9) . . . . ?
C00J C00B C00F C00N 60.6(9) . . . . ?
C00K C00H C00L O004 -0.8(9) . . . . ?
C00K C00H C00L C00X 120.3(8) . . . . ?
C00K C00H C00Y C00Z -125.9(10) . . . . ?
C00L O004 C00I O008 -174.9(8) . . . . ?
C00L O004 C00I C00K 3.7(9) . . . . ?
C00L C00H C00K C00I 2.9(9) . . . . ?
C00L C00H C00K C017 -175.8(9) . . . . ?
C00L C00H C00Y C00Z 50.3(10) . . . . ?
C00M C00E C00S C00C 85.0(9) . . . . ?
C00N O003 C00A O007 -176.4(8) . . . . ?
C00N O003 C00A C009 4.5(8) . . . . ?
C00N C00C C00S C00E 46.3(10) . . . . ?
C00O C00Z C011 C00Q 83.6(12) . . . . ?
C00O C00Z C011 C01E -102.2(10) . . . . ?
C00P C00B C00E C00M 43.1(9) . . . . ?
C00P C00B C00E C00S 173.3(7) . . . . ?
C00P C00B C00F C00N -179.6(7) . . . . ?
C00P C00B C00J C012 1.8(14) . . . . ?
C00Q C011 C01E O006 -2.2(15) . . . . ?
C00R C01A C01C C00W 1.6(19) . . . . ?
C00S C00C C00N O003 -173.0(7) . . . . ?
C00S C00C C00N C00F -50.9(10) . . . . ?
C00S C00E C00M C00T -48.5(11) . . . . ?
C00S C00E C00M C013 129.8(8) . . . . ?
C00T C00M C013 O005 -2.5(13) . . . . ?
C00U C00V C010 O005 3.1(14) . . . . ?
C00U C00V C010 O00G -176.0(11) . . . . ?
C00U C00V C019 C01G -1.4(17) . . . . ?
C00U C015 C01B Br02 -179.4(8) . . . . ?
C00U C015 C01B C01G 1.1(17) . . . . ?
C00V C00U C015 C01B -2.5(16) . . . . ?
C00V C019 C01G C01B 0.0(17) . . . . ?
C00W C01F C01H C00R -0.4(19) . . . . ?
C00X C00O C00Z C00Y 48.8(10) . . . . ?
C00X C00O C00Z C011 -80.8(10) . . . . ?
C00X C00O C016 C1 135(2) . . . . ?
C00Y C00H C00K C00I 179.4(9) . . . . ?
C00Y C00H C00K C017 0.6(16) . . . . ?
C00Y C00H C00L O004 -177.9(7) . . . . ?
C00Y C00H C00L C00X -56.8(10) . . . . ?
C00Y C00Z C011 C00Q -46.0(14) . . . . ?
C00Y C00Z C011 C01E 128.1(9) . . . . ?
C00Z C00O C00X C00L -55.6(10) . . . . ?
C00Z C00O C016 C1 -103(2) . . . . ?
C00Z C011 C01E O006 -176.6(8) . . . . ?
C010 O005 C013 C00M -111.4(10) . . . . ?
C010 C00V C019 C01G -177.5(10) . . . . ?
C013 O005 C010 O00G 2.3(16) . . . . ?
C013 O005 C010 C00V -176.8(7) . . . . ?
C014 O006 C01E C011 -95.8(11) . . . . ?
C014 C00R C01A C01C -178.4(11) . . . . ?
C014 C00R C01H C01F 177.9(11) . . . . ?
C015 C00U C00V C010 178.6(10) . . . . ?
C015 C00U C00V C019 2.7(16) . . . . ?
C015 C01B C01G C019 0.2(18) . . . . ?
C016 C00O C00X C00L 64.4(11) . . . . ?
C016 C00O C00Z C00Y -71.1(10) . . . . ?
C016 C00O C00Z C011 159.3(8) . . . . ?
C018 C009 C00A O003 174.8(7) . . . . ?
C018 C009 C00A O007 -4.2(14) . . . . ?
C018 C009 C00C C00N -177.3(9) . . . . ?
C018 C009 C00C C00S -2.5(16) . . . . ?
C019 C00V C010 O005 179.1(9) . . . . ?
C019 C00V C010 O00G -0.1(17) . . . . ?
C01A C00R C014 O006 -5.7(16) . . . . ?
C01A C00R C014 O00D 173.2(12) . . . . ?
C01A C00R C01H C01F -0.6(17) . . . . ?
C01C C00W C01F C01H 2.1(18) . . . . ?
C01D C00O C00X C00L -177.7(8) . . . . ?
C01D C00O C00Z C00Y 168.1(8) . . . . ?
C01D C00O C00Z C011 38.5(12) . . . . ?
C01D C00O C016 C1 19(3) . . . . ?
C01E O006 C014 O00D 2.0(16) . . . . ?
C01E O006 C014 C00R -179.1(9) . . . . ?
C01F C00W C01C C01A -2.6(18) . . . . ?
C01H C00R C014 O006 175.8(9) . . . . ?
C01H C00R C014 O00D -5.3(18) . . . . ?
C01H C00R C01A C01C 0.1(17) . . . . ?
